data_1539747
loop_
_publ_author_name
'Fleet, Michael E.'

_publ_section_title
;
 The structure of magnetite: Symmetry of cubic spinels
;
_journal_name_full 'Journal of Solid State Chemistry'
_journal_page_first 75
_journal_page_last 82
_journal_volume 62
_journal_year 1986
_journal_paper_doi 10.1016/0022-4596(86)90218-5
_chemical_compound_source 'Sample No. 633A, Dana Collection, University of Western Ontario'
_chemical_formula_sum 'Fe3 O4'
_chemical_name_mineral Magnetite
_space_group_IT_number 216
_symmetry_space_group_name_Hall 'F -4 2 3'
_symmetry_space_group_name_H-M 'F -4 3 m'
_cell_angle_alpha 90
_cell_angle_beta 90
_cell_angle_gamma 90
_cell_formula_units_Z 8
_cell_length_a 8.3941(7)
_cell_length_b 8.3941(7)
_cell_length_c 8.3941(7)
_cell_volume 591.456
_citation_journal_id_ASTM JSSCBI
_database_code_amcsd 0020590
_exptl_crystal_density_diffrn 5.200
_cod_data_source_file 16796.cif
_cod_data_source_block 16796
_cod_database_code 1539747

loop_
_space_group_symop_operation_xyz
x,y,z
y,-x,-z
-x,-y,z
-y,x,-z
x,-y,-z
-y,-x,z
-x,y,-z
y,x,z
z,x,y
x,-z,-y
-z,-x,y
-x,z,-y
z,-x,-y
-x,-z,y
-z,x,-y
x,z,y
y,z,x
y,-z,-x
-z,-y,x
-y,z,-x
z,y,x
-y,-z,x
-z,y,-x
z,-y,-x
x,y+1/2,z+1/2
y,-x+1/2,-z+1/2
-x,-y+1/2,z+1/2
-y,x+1/2,-z+1/2
x,-y+1/2,-z+1/2
-y,-x+1/2,z+1/2
-x,y+1/2,-z+1/2
y,x+1/2,z+1/2
z,x+1/2,y+1/2
x,-z+1/2,-y+1/2
-z,-x+1/2,y+1/2
-x,z+1/2,-y+1/2
z,-x+1/2,-y+1/2
-x,-z+1/2,y+1/2
-z,x+1/2,-y+1/2
x,z+1/2,y+1/2
y,z+1/2,x+1/2
y,-z+1/2,-x+1/2
-z,-y+1/2,x+1/2
-y,z+1/2,-x+1/2
z,y+1/2,x+1/2
-y,-z+1/2,x+1/2
-z,y+1/2,-x+1/2
z,-y+1/2,-x+1/2
x+1/2,y,z+1/2
y+1/2,-x,-z+1/2
-x+1/2,-y,z+1/2
-y+1/2,x,-z+1/2
x+1/2,-y,-z+1/2
-y+1/2,-x,z+1/2
-x+1/2,y,-z+1/2
y+1/2,x,z+1/2
z+1/2,x,y+1/2
x+1/2,-z,-y+1/2
-z+1/2,-x,y+1/2
-x+1/2,z,-y+1/2
z+1/2,-x,-y+1/2
-x+1/2,-z,y+1/2
-z+1/2,x,-y+1/2
x+1/2,z,y+1/2
y+1/2,z,x+1/2
y+1/2,-z,-x+1/2
-z+1/2,-y,x+1/2
-y+1/2,z,-x+1/2
z+1/2,y,x+1/2
-y+1/2,-z,x+1/2
-z+1/2,y,-x+1/2
z+1/2,-y,-x+1/2
x+1/2,y+1/2,z
y+1/2,-x+1/2,-z
-x+1/2,-y+1/2,z
-y+1/2,x+1/2,-z
x+1/2,-y+1/2,-z
-y+1/2,-x+1/2,z
-x+1/2,y+1/2,-z
y+1/2,x+1/2,z
z+1/2,x+1/2,y
x+1/2,-z+1/2,-y
-z+1/2,-x+1/2,y
-x+1/2,z+1/2,-y
z+1/2,-x+1/2,-y
-x+1/2,-z+1/2,y
-z+1/2,x+1/2,-y
x+1/2,z+1/2,y
y+1/2,z+1/2,x
y+1/2,-z+1/2,-x
-z+1/2,-y+1/2,x
-y+1/2,z+1/2,-x
z+1/2,y+1/2,x
-y+1/2,-z+1/2,x
-z+1/2,y+1/2,-x
z+1/2,-y+1/2,-x

loop_
_atom_site_label
_atom_site_type_symbol
_atom_site_fract_x
_atom_site_fract_y
_atom_site_fract_z
_atom_site_occupancy
_atom_site_U_iso_or_equiv
Fe1 Fe+2 0.0000 0.0000 0.0000 1.0 0.00445
Fe2 Fe+2 0.5000 0.5000 0.5000 1.0 0.00433
Fe3 Fe+3 0.6253(1) 0.6253(1) 0.6253(1) 1.0 0.00599
O1 O-2 0.8722(8) 0.8722(8) 0.8722(8) 1.0 0.00450
O2 O-2 0.3817(4) 0.3817(4) 0.3817(4) 1.0 0.01007

loop_
_cod_related_entry_id
_cod_related_entry_database
_cod_related_entry_code
1 AMCSD 0020590

loop_
_citation_author_citation_id
_citation_author_name
2 'Fleet, Michael E.'

loop_
_citation_id
_citation_coordinate_linkage
_citation_title
_citation_page_first
_citation_page_last
_citation_year
_citation_journal_abbrev
_citation_journal_volume
_citation_journal_issue
_citation_journal_id_ISSN
_citation_special_details
2 no 'The structure of magnetite' 917 920 1981 'Acta Cryst. B' 37 4 2052-5206
;Sample source and unit cell parameter a taken from this publication (S.G.).
;

loop_
_cod_entry_issue_id
_cod_entry_issue_origin
_cod_entry_issue_severity
_cod_entry_issue_description
_cod_entry_issue_author
_cod_entry_issue_date
1 original note
;Sample source and unit cell parameter a taken from publication _citation_id == 2.
;
'Saulius Gra\<zulis' 2023-11-21
